data_8103535
loop_
_publ_author_name
'Boettcher, P.'

_publ_section_title
;
 Synthesis and crystal structure of the rubidium pentachalcogenides Rb2 S5
 and Rb2 Se5
;
_journal_name_full 'Zeitschrift fuer Kristallographie (149,1979-)'
_journal_page_first 65
_journal_page_last 73
_journal_volume 150
_journal_year 1979
_chemical_formula_sum 'Rb2 Se5'
_space_group_IT_number 19
_symmetry_space_group_name_Hall 'P 2ac 2ab'
_symmetry_space_group_name_H-M 'P 21 21 21'
_cell_angle_alpha 90
_cell_angle_beta 90
_cell_angle_gamma 90
_cell_formula_units_Z 4
_cell_length_a 7.135
_cell_length_b 18.299
_cell_length_c 6.91
_cell_volume 902.193
_citation_journal_id_ASTM ZEKRDZ
_cod_data_source_file Boettcher_ZEKRDZ_1979_287.cif
_cod_data_source_block Rb2Se5
_cod_original_cell_volume 902.1929
_cod_database_code 8103535

loop_
_symmetry_equiv_pos_as_xyz
x,y,z
-x+1/2,-y,z+1/2
x+1/2,-y+1/2,-z
-x,y+1/2,-z+1/2

loop_
_atom_site_label
_atom_site_type_symbol
_atom_site_fract_x
_atom_site_fract_y
_atom_site_fract_z
_atom_site_occupancy
_atom_site_U_iso_or_equiv
Se4 Se 0.3573 0.6515 0.2598 1 0.0
Rb1 Rb+1 0.4154 0.5113 0.6229 1 0.0
Rb2 Rb+1 0.2569 0.8373 0.085 1 0.0
Se5 Se 0.2555 0.662 0.9409 1 0.0
Se3 Se 0.1242 0.7031 0.4626 1 0.0
Se2 Se 0.863 0.6254 0.4256 1 0.0
Se1 Se 0.9164 0.5182 0.5938 1 0.0
